data_7045476
loop_
_publ_author_name
'Thoresen, Eirik Mydske'
'Balcells, David'
'\/Oien-\/Odegaard, Sigurd'
'Hylland, Knut Tormodss\/onn'
'Tilset, Mats'
'Amedjkouh, Mohamed'

_publ_section_title
;
 Cyclometalated ruthenium complexes with carboxylated ligands from a
 combined experimental/computational perspective.
;
_journal_issue 8
_journal_name_full 'Dalton transactions (Cambridge, England : 2003)'
_journal_page_first 2589
_journal_page_last 2601
_journal_paper_doi 10.1039/c7dt03935b
_journal_volume 47
_journal_year 2018
_chemical_formula_moiety '2(C37 H32 N5 O4 Ru), 2(F6 P), C H4 O'
_chemical_formula_sum 'C75 H64 F12 N10 O9 P2 Ru2'
_chemical_formula_weight 1741.44
_space_group_crystal_system triclinic
_space_group_IT_number 2
_space_group_name_Hall '-P 1'
_space_group_name_H-M_alt 'P -1'
_symmetry_space_group_name_Hall '-P 1'
_symmetry_space_group_name_H-M 'P -1'
_atom_sites_solution_hydrogens geom
_audit_creation_date 2017-12-14
_audit_creation_method
;
Olex2 1.2
(compiled 2017.08.10 svn.r3458 for OlexSys, GUI svn.r5381)
;
_audit_update_record
;
2017-12-20 deposited with the CCDC.
2018-01-31 downloaded from the CCDC.
;
_cell_angle_alpha 82.510(2)
_cell_angle_beta 67.804(2)
_cell_angle_gamma 81.017(2)
_cell_formula_units_Z 1
_cell_length_a 11.3476(7)
_cell_length_b 12.5085(8)
_cell_length_c 13.5994(9)
_cell_measurement_reflns_used 9874
_cell_measurement_temperature 100(2)
_cell_measurement_theta_max 26.25
_cell_measurement_theta_min 2.39
_cell_volume 1760.0(2)
_computing_cell_refinement 'APEX3 (Bruker AXS, 2016)'
_computing_data_collection 'APEX3 (Bruker AXS, 2016)'
_computing_data_reduction 'APEX3 (Bruker AXS, 2016)'
_computing_molecular_graphics 'Diamond v4 (Brandenburg, 2012)'
_computing_publication_material 'Olex2 (Dolomanov et al., 2009)'
_computing_structure_refinement 'SHELXL (Sheldrick, 2015b)'
_computing_structure_solution 'SHELXT (Sheldrick, 2015a)'
_diffrn_ambient_temperature 100.04
_diffrn_detector 'Bruker PHOTON100 area detector'
_diffrn_detector_area_resol_mean 10.4167
_diffrn_detector_type 'CMOS area detector'
_diffrn_measured_fraction_theta_full 0.999
_diffrn_measured_fraction_theta_max 0.996
_diffrn_measurement_device 'three-circle diffractometer'
_diffrn_measurement_device_type 'Bruker D8 Venture, CMOS detector'
_diffrn_measurement_method '\w and \f scans'
_diffrn_radiation_probe x-ray
_diffrn_radiation_type MoK\a
_diffrn_radiation_wavelength 0.71073
_diffrn_reflns_av_R_equivalents 0.0407
_diffrn_reflns_av_unetI/netI 0.0349
_diffrn_reflns_Laue_measured_fraction_full 0.999
_diffrn_reflns_Laue_measured_fraction_max 0.996
_diffrn_reflns_limit_h_max 14
_diffrn_reflns_limit_h_min -14
_diffrn_reflns_limit_k_max 15
_diffrn_reflns_limit_k_min -15
_diffrn_reflns_limit_l_max 16
_diffrn_reflns_limit_l_min -16
_diffrn_reflns_number 45114
_diffrn_reflns_point_group_measured_fraction_full 0.999
_diffrn_reflns_point_group_measured_fraction_max 0.996
_diffrn_reflns_theta_full 26.000
_diffrn_reflns_theta_max 26.385
_diffrn_reflns_theta_min 2.224
_diffrn_source 'microfocus sealed X-ray tube'
_diffrn_standards_number 0
_exptl_absorpt_coefficient_mu 0.574
_exptl_absorpt_correction_T_max 0.7454
_exptl_absorpt_correction_T_min 0.7094
_exptl_absorpt_correction_type multi-scan
_exptl_absorpt_process_details
'SADABS-2014/5 (Bruker,2014/5) was used for absorption correction. wR2(int) was 0.0661 before and 0.0467 after correction. The Ratio of minimum to maximum transmission is 0.9517. The \l/2 correction factor is Not present.'
_exptl_crystal_colour 'dark red'
_exptl_crystal_density_diffrn 1.643
_exptl_crystal_description prism
_exptl_crystal_F_000 882
_exptl_crystal_size_max 0.20
_exptl_crystal_size_mid 0.18
_exptl_crystal_size_min 0.13
_refine_diff_density_max 0.378
_refine_diff_density_min -0.485
_refine_diff_density_rms 0.074
_refine_ls_extinction_method none
_refine_ls_goodness_of_fit_ref 1.060
_refine_ls_hydrogen_treatment constr
_refine_ls_matrix_type full
_refine_ls_number_parameters 552
_refine_ls_number_reflns 7179
_refine_ls_number_restraints 2
_refine_ls_restrained_S_all 1.060
_refine_ls_R_factor_all 0.0423
_refine_ls_R_factor_gt 0.0293
_refine_ls_shift/su_max 0.001
_refine_ls_shift/su_mean 0.000
_refine_ls_structure_factor_coef Fsqd
_refine_ls_weighting_details 'w=1/[\s^2^(Fo^2^)+(0.0223P)^2^+1.3641P] where P=(Fo^2^+2Fc^2^)/3'
_refine_ls_weighting_scheme calc
_refine_ls_wR_factor_gt 0.0581
_refine_ls_wR_factor_ref 0.0615
_reflns_Friedel_coverage 0.000
_reflns_number_gt 6093
_reflns_number_total 7179
_reflns_threshold_expression 'I > 2\s(I)'
_cod_data_source_file c7dt03935b2.cif
_cod_data_source_block emt-ru-deeb
_cod_depositor_comments 'Adding full bibliography for 7045471--7045478.cif.'
_cod_database_code 7045476
_shelx_shelxl_version_number 2014/7
_shelx_space_group_comment
;
The symmetry employed for this shelxl refinement is uniquely defined
by the following loop, which should always be used as a source of
symmetry information in preference to the above space-group names.
They are only intended as comments.
;
_olex2_refinement_description
;
1. Fixed Uiso
 At 1.2 times of:
  All C(H) groups, All C(H,H) groups
 At 1.5 times of:
  All C(H,H,H) groups, All O(H) groups
2. Restrained distances
 C1-O0AA
 1.41 with sigma of 0.02
 C3-O2
 1.41 with sigma of 0.02
3. Uiso/Uaniso restraints and constraints
Uanis(C3) = Uanis(C1)
4. Others
 Sof(O6)=Sof(C3AA)=Sof(H3AA)=Sof(H3AB)=Sof(C5)=Sof(H5A)=Sof(H5B)=Sof(H5C)=1-
 FVAR(1)
 Sof(O018)=Sof(C8)=Sof(H8A)=Sof(H8B)=Sof(C4AA)=Sof(H4AA)=Sof(H4AB)=Sof(H4AC)=
 FVAR(1)
 Fixed Sof: O0AA(0.25) H0AA(0.25) O2(0.25) H2(0.25) C3(0.25) H3A(0.25)
 H3B(0.25) H3C(0.25) C1(0.25) H1A(0.25) H1B(0.25) H1C(0.25)
5.a Secondary CH2 refined with riding coordinates:
 C01G(H01H,H01I), C3AA(H3AA,H3AB), C8(H8A,H8B)
5.b Aromatic/amide H refined with riding coordinates:
 C00M(H00M), C00N(H00N), C00P(H00P), C00R(H00R), C00T(H00T), C00U(H00U),
 C00V(H00V), C00X(H00X), C00Y(H00Y), C00Z(H00Z), C010(H010), C011(H011),
 C012(H012), C013(H013), C014(H014), C015(H015), C017(H017), C019(H019),
 C01A(H01A), C01B(H01B), C01D(H01D), C01E(H01E)
5.c Idealised Me refined as rotating group:
 C01F(H01C,H01F,H01G), C4AA(H4AA,H4AB,H4AC), C5(H5A,H5B,H5C), C3(H3A,H3B,H3C),
 C1(H1A,H1B,H1C)
5.d Idealised tetrahedral OH refined as rotating group:
 O0AA(H0AA), O2(H2)
;
_olex2_submission_special_instructions 'No special instructions were received'

loop_
_space_group_symop_operation_xyz
'x, y, z'
'-x, -y, -z'

loop_
_atom_site_label
_atom_site_type_symbol
_atom_site_fract_x
_atom_site_fract_y
_atom_site_fract_z
_atom_site_U_iso_or_equiv
_atom_site_adp_type
_atom_site_occupancy
_atom_site_site_symmetry_order
_atom_site_calc_flag
_atom_site_refinement_flags_posn
_atom_site_refinement_flags_occupancy
_atom_site_disorder_assembly
_atom_site_disorder_group
Ru01 Ru 0.77827(2) 0.22100(2) 0.33092(2) 0.01299(5) Uani 1 1 d . . . .
P002 P 0.33875(6) 0.38716(5) 0.19001(5) 0.02186(14) Uani 1 1 d . . . .
F003 F 0.28604(13) 0.51248(10) 0.17662(11) 0.0296(3) Uani 1 1 d . . . .
F004 F 0.24895(12) 0.38180(11) 0.31336(10) 0.0276(3) Uani 1 1 d . . . .
F005 F 0.45025(13) 0.42230(12) 0.21937(11) 0.0338(3) Uani 1 1 d . . . .
F006 F 0.22628(16) 0.35326(12) 0.16184(12) 0.0420(4) Uani 1 1 d . . . .
F007 F 0.39105(15) 0.26199(11) 0.20486(11) 0.0407(4) Uani 1 1 d . . . .
F008 F 0.42828(15) 0.39217(12) 0.06704(11) 0.0407(4) Uani 1 1 d . . . .
O009 O 0.57000(16) -0.11547(13) 0.10678(12) 0.0282(4) Uani 1 1 d . . . .
N00A N 0.95862(16) 0.13974(14) 0.26251(13) 0.0159(4) Uani 1 1 d . . . .
N00B N 0.79623(17) 0.34814(14) 0.21028(13) 0.0169(4) Uani 1 1 d . . . .
N00C N 0.60371(16) 0.29347(13) 0.42698(13) 0.0149(4) Uani 1 1 d . . . .
N00D N 0.71386(16) 0.16062(14) 0.22725(13) 0.0166(4) Uani 1 1 d . . . .
O00E O 0.89665(18) 0.70369(14) 0.06080(14) 0.0366(4) Uani 1 1 d . . . .
N00F N 0.83209(17) 0.29858(14) 0.42754(14) 0.0182(4) Uani 1 1 d . . . .
C00G C 0.76607(18) 0.08601(15) 0.43358(15) 0.0106(4) Uani 1 1 d . . . .
O00H O 0.62311(18) -0.15330(14) 0.25220(15) 0.0386(5) Uani 1 1 d . . . .
C00I C 0.7335(2) 0.34839(16) 0.50917(16) 0.0151(4) Uani 1 1 d . . . .
C00J C 0.7064(2) 0.22918(17) 0.14239(16) 0.0173(5) Uani 1 1 d . . . .
C00K C 0.6049(2) 0.34356(16) 0.51016(16) 0.0152(4) Uani 1 1 d . . . .
C00L C 0.8790(2) 0.01537(17) 0.41300(16) 0.0168(5) Uani 1 1 d . . . .
C00M C 0.6604(2) 0.05605(17) 0.52076(17) 0.0192(5) Uani 1 1 d . . . .
H00M H 0.5820 0.1027 0.5380 0.023 Uiso 1 1 calc R . . .
C00N C 0.9541(2) 0.30514(16) 0.41960(17) 0.0167(4) Uani 1 1 d . . . .
H00N H 1.0235 0.2730 0.3627 0.020 Uiso 1 1 calc R . . .
C00O C 0.9879(2) 0.04803(17) 0.31930(17) 0.0176(5) Uani 1 1 d . . . .
C00P C 0.7569(2) 0.40183(17) 0.58211(17) 0.0199(5) Uani 1 1 d . . . .
H00P H 0.6874 0.4362 0.6374 0.024 Uiso 1 1 calc R . . .
C00Q C 0.7491(2) 0.33563(17) 0.13478(16) 0.0178(5) Uani 1 1 d . . . .
C00R C 0.4921(2) 0.38576(18) 0.58639(17) 0.0205(5) Uani 1 1 d . . . .
H00R H 0.4948 0.4204 0.6436 0.025 Uiso 1 1 calc R . . .
C00S C 0.8436(2) 0.52530(18) 0.12828(18) 0.0226(5) Uani 1 1 d . . . .
C00T C 0.7450(2) 0.41788(17) 0.05641(17) 0.0202(5) Uani 1 1 d . . . .
H00T H 0.7094 0.4083 0.0056 0.024 Uiso 1 1 calc R . . .
C00U C 0.6662(2) -0.03986(18) 0.58305(17) 0.0216(5) Uani 1 1 d . . . .
H00U H 0.5921 -0.0583 0.6417 0.026 Uiso 1 1 calc R . . .
C00V C 0.9804(2) 0.35691(17) 0.49146(17) 0.0193(5) Uani 1 1 d . . . .
H00V H 1.0666 0.3594 0.4839 0.023 Uiso 1 1 calc R . . .
C00W C 0.6400(2) 0.02386(17) 0.16351(17) 0.0193(5) Uani 1 1 d . . . .
C00X C 0.8432(2) 0.44128(18) 0.20562(17) 0.0214(5) Uani 1 1 d . . . .
H00X H 0.8776 0.4501 0.2574 0.026 Uiso 1 1 calc R . . .
C00Y C 0.4896(2) 0.28817(18) 0.42017(17) 0.0201(5) Uani 1 1 d . . . .
H00Y H 0.4879 0.2551 0.3617 0.024 Uiso 1 1 calc R . . .
C00Z C 1.1119(2) -0.00475(19) 0.28778(19) 0.0249(5) Uani 1 1 d . . . .
H00Z H 1.1320 -0.0674 0.3287 0.030 Uiso 1 1 calc R . . .
C010 C 0.6638(2) 0.19702(18) 0.06870(17) 0.0223(5) Uani 1 1 d . . . .
H010 H 0.6583 0.2463 0.0108 0.027 Uiso 1 1 calc R . . .
C011 C 0.8811(2) 0.40497(17) 0.57430(17) 0.0204(5) Uani 1 1 d . . . .
H011 H 0.8980 0.4396 0.6250 0.024 Uiso 1 1 calc R . . .
C012 C 1.0508(2) 0.17445(18) 0.17271(17) 0.0215(5) Uani 1 1 d . . . .
H012 H 1.0298 0.2367 0.1318 0.026 Uiso 1 1 calc R . . .
C013 C 0.8858(2) -0.08097(18) 0.47578(18) 0.0232(5) Uani 1 1 d . . . .
H013 H 0.9642 -0.1274 0.4601 0.028 Uiso 1 1 calc R . . .
C014 C 0.3764(2) 0.37738(18) 0.57905(18) 0.0242(5) Uani 1 1 d . . . .
H014 H 0.2983 0.4048 0.6315 0.029 Uiso 1 1 calc R . . .
C015 C 0.6812(2) 0.05997(17) 0.23563(17) 0.0185(5) Uani 1 1 d . . . .
H015 H 0.6867 0.0114 0.2940 0.022 Uiso 1 1 calc R . . .
C016 C 0.6105(2) -0.09102(19) 0.18125(19) 0.0237(5) Uani 1 1 d . . . .
C017 C 0.3755(2) 0.32846(18) 0.49412(18) 0.0234(5) Uani 1 1 d . . . .
H017 H 0.2967 0.3227 0.4869 0.028 Uiso 1 1 calc R . . .
O018 O 0.9055(6) 0.6397(3) 0.2230(4) 0.0238(12) Uani 0.585(12) 1 d . P A -1
C019 C 0.6297(2) 0.09432(18) 0.07911(18) 0.0231(5) Uani 1 1 d . . . .
H019 H 0.5998 0.0721 0.0294 0.028 Uiso 1 1 calc R . . .
C01A C 0.7787(2) -0.10895(18) 0.56064(18) 0.0241(5) Uani 1 1 d . . . .
H01A H 0.7824 -0.1750 0.6032 0.029 Uiso 1 1 calc R . . .
C01B C 1.1744(2) 0.12341(19) 0.13769(18) 0.0262(5) Uani 1 1 d . . . .
H01B H 1.2369 0.1497 0.0736 0.031 Uiso 1 1 calc R . . .
C01C C 0.8942(3) 0.6291(2) 0.1262(2) 0.0363(6) Uani 1 1 d . . . .
C01D C 1.2061(2) 0.03387(19) 0.19676(19) 0.0280(6) Uani 1 1 d . . . .
H01D H 1.2915 -0.0010 0.1754 0.034 Uiso 1 1 calc R . . .
C01E C 0.7928(2) 0.51296(18) 0.05311(18) 0.0226(5) Uani 1 1 d . . . .
H01E H 0.7910 0.5697 -0.0002 0.027 Uiso 1 1 calc R . . .
C01F C 0.4148(2) -0.2463(2) 0.1847(2) 0.0337(6) Uani 1 1 d . . . .
H01C H 0.3533 -0.1983 0.1595 0.051 Uiso 1 1 calc GR . . .
H01F H 0.4022 -0.2299 0.2567 0.051 Uiso 1 1 calc GR . . .
H01G H 0.4016 -0.3221 0.1857 0.051 Uiso 1 1 calc GR . . .
C01G C 0.5474(3) -0.2291(2) 0.1119(2) 0.0349(6) Uani 1 1 d . . . .
H01H H 0.6095 -0.2774 0.1375 0.042 Uiso 1 1 calc R . . .
H01I H 0.5611 -0.2482 0.0397 0.042 Uiso 1 1 calc R . . .
O6 O 0.9725(8) 0.6121(4) 0.1818(6) 0.0196(17) Uani 0.415(12) 1 d . P A 1
C3AA C 1.0291(9) 0.7069(6) 0.1841(6) 0.026(2) Uani 0.415(12) 1 d . P A 1
H3AA H 1.0609 0.7436 0.1115 0.032 Uiso 0.415(12) 1 calc R P A 1
H3AB H 1.1032 0.6842 0.2067 0.032 Uiso 0.415(12) 1 calc R P A 1
C8 C 0.9420(6) 0.7431(6) 0.2375(5) 0.0289(15) Uani 0.585(12) 1 d . P A -1
H8A H 0.8898 0.8047 0.2143 0.035 Uiso 0.585(12) 1 calc R P A -1
H8B H 0.9253 0.7478 0.3138 0.035 Uiso 0.585(12) 1 calc R P A -1
C4AA C 1.0792(6) 0.7494(6) 0.1744(4) 0.0392(17) Uani 0.585(12) 1 d . P A -1
H4AA H 1.0944 0.7492 0.0985 0.059 Uiso 0.585(12) 1 calc GR P A -1
H4AB H 1.1303 0.6868 0.1957 0.059 Uiso 0.585(12) 1 calc GR P A -1
H4AC H 1.1040 0.8165 0.1870 0.059 Uiso 0.585(12) 1 calc GR P A -1
C5 C 0.9339(12) 0.7852(9) 0.2593(9) 0.045(3) Uani 0.415(12) 1 d . P A 1
H5A H 0.8599 0.8069 0.2377 0.068 Uiso 0.415(12) 1 calc GR P A 1
H5B H 0.9744 0.8496 0.2573 0.068 Uiso 0.415(12) 1 calc GR P A 1
H5C H 0.9055 0.7502 0.3319 0.068 Uiso 0.415(12) 1 calc GR P A 1
O0AA O 1.0241(16) 0.9086(10) 0.0141(15) 0.099(5) Uani 0.25 1 d D P B -2
H0AA H 0.9931 0.8614 -0.0042 0.148 Uiso 0.25 1 calc GR P B -2
O2 O 0.9194(13) 0.9359(9) 0.0648(8) 0.070(4) Uani 0.25 1 d D P C -1
H2 H 0.9325 0.8754 0.0396 0.105 Uiso 0.25 1 calc GR P C -1
C3 C 1.003(4) 1.008(5) -0.011(5) 0.050(9) Uani 0.25 1 d D P C -1
H3A H 1.0537 0.9715 -0.0758 0.075 Uiso 0.25 1 calc GR P C -1
H3B H 1.0598 1.0300 0.0198 0.075 Uiso 0.25 1 calc GR P C -1
H3C H 0.9511 1.0729 -0.0288 0.075 Uiso 0.25 1 calc GR P C -1
C1 C 0.990(6) 1.013(3) -0.031(5) 0.050(9) Uani 0.25 1 d D P B -2
H1A H 1.0028 1.0085 -0.1057 0.075 Uiso 0.25 1 calc GR P B -2
H1B H 1.0451 1.0649 -0.0270 0.075 Uiso 0.25 1 calc GR P B -2
H1C H 0.9005 1.0385 0.0088 0.075 Uiso 0.25 1 calc GR P B -2

loop_
_atom_site_aniso_label
_atom_site_aniso_U_11
_atom_site_aniso_U_22
_atom_site_aniso_U_33
_atom_site_aniso_U_23
_atom_site_aniso_U_13
_atom_site_aniso_U_12
Ru01 0.01469(9) 0.01233(9) 0.01156(9) 0.00062(6) -0.00458(7) -0.00226(6)
P002 0.0274(3) 0.0199(3) 0.0179(3) -0.0016(2) -0.0074(3) -0.0042(3)
F003 0.0387(8) 0.0212(7) 0.0308(8) 0.0010(6) -0.0162(7) -0.0025(6)
F004 0.0274(7) 0.0308(8) 0.0202(7) -0.0010(6) -0.0039(6) -0.0036(6)
F005 0.0258(8) 0.0442(9) 0.0334(8) 0.0048(7) -0.0133(6) -0.0101(7)
F006 0.0602(11) 0.0417(9) 0.0406(9) 0.0057(7) -0.0317(8) -0.0263(8)
F007 0.0492(10) 0.0222(8) 0.0368(9) -0.0012(6) -0.0033(7) 0.0035(7)
F008 0.0601(10) 0.0335(8) 0.0189(7) -0.0048(6) -0.0013(7) -0.0090(7)
O009 0.0339(10) 0.0245(9) 0.0256(9) -0.0063(7) -0.0055(8) -0.0119(7)
N00A 0.0188(10) 0.0152(9) 0.0132(9) -0.0016(7) -0.0038(8) -0.0053(7)
N00B 0.0201(10) 0.0156(9) 0.0153(9) -0.0012(7) -0.0071(8) -0.0012(8)
N00C 0.0164(9) 0.0116(9) 0.0159(9) 0.0030(7) -0.0065(8) -0.0008(7)
N00D 0.0147(9) 0.0176(10) 0.0146(9) -0.0005(7) -0.0028(7) -0.0008(7)
O00E 0.0542(12) 0.0283(10) 0.0351(10) 0.0137(8) -0.0249(9) -0.0186(9)
N00F 0.0216(10) 0.0136(9) 0.0183(10) 0.0034(7) -0.0071(8) -0.0034(8)
C00G 0.0115(10) 0.0111(10) 0.0103(10) -0.0003(8) -0.0043(8) -0.0039(8)
O00H 0.0522(12) 0.0258(10) 0.0495(12) 0.0091(9) -0.0313(10) -0.0156(9)
C00I 0.0189(11) 0.0120(10) 0.0127(10) 0.0021(8) -0.0047(9) -0.0020(9)
C00J 0.0176(11) 0.0177(11) 0.0140(11) -0.0022(9) -0.0037(9) 0.0005(9)
C00K 0.0188(11) 0.0111(10) 0.0151(11) 0.0026(8) -0.0070(9) -0.0008(9)
C00L 0.0181(11) 0.0156(11) 0.0171(11) -0.0012(8) -0.0061(9) -0.0041(9)
C00M 0.0173(11) 0.0183(11) 0.0214(12) -0.0002(9) -0.0067(9) -0.0026(9)
C00N 0.0165(11) 0.0153(11) 0.0172(11) 0.0002(8) -0.0054(9) -0.0019(9)
C00O 0.0188(11) 0.0167(11) 0.0185(11) -0.0031(9) -0.0074(9) -0.0026(9)
C00P 0.0225(12) 0.0183(11) 0.0188(11) -0.0018(9) -0.0069(9) -0.0030(9)
C00Q 0.0169(11) 0.0210(12) 0.0134(11) -0.0026(9) -0.0042(9) 0.0014(9)
C00R 0.0208(12) 0.0198(12) 0.0189(11) -0.0025(9) -0.0058(10) 0.0005(9)
C00S 0.0237(13) 0.0208(12) 0.0239(12) 0.0019(9) -0.0088(10) -0.0065(10)
C00T 0.0242(12) 0.0211(12) 0.0160(11) -0.0004(9) -0.0085(10) -0.0026(10)
C00U 0.0204(12) 0.0239(12) 0.0186(12) 0.0037(9) -0.0034(10) -0.0111(10)
C00V 0.0181(11) 0.0179(11) 0.0242(12) 0.0017(9) -0.0103(10) -0.0045(9)
C00W 0.0153(11) 0.0194(12) 0.0194(11) -0.0045(9) -0.0009(9) -0.0027(9)
C00X 0.0222(12) 0.0244(13) 0.0198(12) 0.0013(9) -0.0102(10) -0.0051(10)
C00Y 0.0205(12) 0.0217(12) 0.0206(12) -0.0007(9) -0.0110(10) -0.0015(9)
C00Z 0.0230(12) 0.0210(12) 0.0283(13) -0.0017(10) -0.0083(10) 0.0015(10)
C010 0.0295(13) 0.0229(12) 0.0157(11) 0.0000(9) -0.0097(10) -0.0044(10)
C011 0.0255(13) 0.0169(11) 0.0216(12) -0.0019(9) -0.0106(10) -0.0051(9)
C012 0.0245(13) 0.0190(12) 0.0174(11) -0.0020(9) -0.0030(10) -0.0037(10)
C013 0.0203(12) 0.0190(12) 0.0263(13) 0.0026(9) -0.0064(10) 0.0006(9)
C014 0.0178(12) 0.0250(13) 0.0240(12) -0.0012(10) -0.0029(10) 0.0016(10)
C015 0.0174(11) 0.0188(12) 0.0156(11) 0.0002(9) -0.0020(9) -0.0032(9)
C016 0.0191(12) 0.0233(13) 0.0276(13) -0.0053(10) -0.0049(10) -0.0058(10)
C017 0.0176(12) 0.0257(13) 0.0287(13) 0.0012(10) -0.0119(10) -0.0017(10)
O018 0.029(3) 0.0203(17) 0.024(2) -0.0026(15) -0.009(2) -0.0073(18)
C019 0.0253(13) 0.0256(13) 0.0207(12) -0.0053(10) -0.0093(10) -0.0041(10)
C01A 0.0298(13) 0.0160(12) 0.0256(13) 0.0061(9) -0.0110(11) -0.0041(10)
C01B 0.0251(13) 0.0252(13) 0.0212(12) -0.0059(10) 0.0028(10) -0.0083(10)
C01C 0.0508(18) 0.0339(15) 0.0371(15) 0.0132(12) -0.0297(14) -0.0203(13)
C01D 0.0176(12) 0.0285(14) 0.0316(14) -0.0083(11) -0.0014(10) 0.0011(10)
C01E 0.0261(13) 0.0226(12) 0.0180(11) 0.0038(9) -0.0090(10) -0.0021(10)
C01F 0.0415(16) 0.0292(14) 0.0354(15) 0.0039(11) -0.0178(13) -0.0138(12)
C01G 0.0388(16) 0.0232(13) 0.0432(16) -0.0116(11) -0.0108(13) -0.0086(12)
O6 0.022(4) 0.015(2) 0.024(3) -0.001(2) -0.009(3) -0.008(2)
C3AA 0.022(4) 0.025(4) 0.037(4) 0.001(3) -0.013(3) -0.011(3)
C8 0.029(3) 0.023(4) 0.033(4) -0.008(3) -0.008(3) -0.001(3)
C4AA 0.031(3) 0.039(4) 0.050(3) -0.003(3) -0.015(3) -0.010(3)
C5 0.054(5) 0.036(6) 0.043(5) -0.023(5) -0.009(4) -0.005(5)
O0AA 0.126(13) 0.037(7) 0.178(17) 0.017(8) -0.109(13) -0.025(8)
O2 0.079(8) 0.052(6) 0.050(6) -0.001(5) 0.004(6) 0.003(7)
C3 0.046(8) 0.056(10) 0.05(2) -0.012(9) -0.019(14) -0.010(7)
C1 0.046(8) 0.056(10) 0.05(2) -0.012(9) -0.019(14) -0.010(7)

loop_
_atom_type_symbol
_atom_type_description
_atom_type_scat_dispersion_real
_atom_type_scat_dispersion_imag
_atom_type_scat_source
C C 0.0033 0.0016 'International Tables Vol C Tables 4.2.6.8 and 6.1.1.4'
H H 0.0000 0.0000 'International Tables Vol C Tables 4.2.6.8 and 6.1.1.4'
F F 0.0171 0.0103 'International Tables Vol C Tables 4.2.6.8 and 6.1.1.4'
N N 0.0061 0.0033 'International Tables Vol C Tables 4.2.6.8 and 6.1.1.4'
O O 0.0106 0.0060 'International Tables Vol C Tables 4.2.6.8 and 6.1.1.4'
P P 0.1023 0.0942 'International Tables Vol C Tables 4.2.6.8 and 6.1.1.4'
Ru Ru -1.2594 0.8363 'International Tables Vol C Tables 4.2.6.8 and 6.1.1.4'

loop_
_geom_angle_atom_site_label_1
_geom_angle_atom_site_label_2
_geom_angle_atom_site_label_3
_geom_angle
N00A Ru01 N00B 96.79(7)
N00A Ru01 N00D 91.29(7)
N00C Ru01 N00A 168.74(6)
N00C Ru01 N00B 92.16(7)
N00C Ru01 N00D 97.37(7)
N00D Ru01 N00B 77.18(7)
N00F Ru01 N00A 93.22(7)
N00F Ru01 N00B 96.93(7)
N00F Ru01 N00C 78.87(7)
N00F Ru01 N00D 172.97(7)
C00G Ru01 N00A 79.48(7)
C00G Ru01 N00B 173.18(7)
C00G Ru01 N00C 92.26(7)
C00G Ru01 N00D 97.09(7)
C00G Ru01 N00F 89.03(7)
F004 P002 F003 90.19(7)
F004 P002 F007 89.19(7)
F005 P002 F003 89.50(8)
F005 P002 F004 89.81(7)
F005 P002 F007 90.21(8)
F006 P002 F003 89.96(8)
F006 P002 F004 89.63(8)
F006 P002 F005 179.22(9)
F006 P002 F007 90.32(9)
F006 P002 F008 90.31(9)
F007 P002 F003 179.32(8)
F008 P002 F003 89.94(8)
F008 P002 F004 179.85(8)
F008 P002 F005 90.25(8)
F008 P002 F007 90.67(8)
C016 O009 C01G 115.98(19)
C00O N00A Ru01 115.79(13)
C012 N00A Ru01 125.37(15)
C012 N00A C00O 118.60(18)
C00Q N00B Ru01 116.17(14)
C00X N00B Ru01 125.50(14)
C00X N00B C00Q 118.22(18)
C00K N00C Ru01 115.83(13)
C00Y N00C Ru01 126.01(14)
C00Y N00C C00K 117.93(18)
C00J N00D Ru01 116.63(14)
C015 N00D Ru01 125.75(14)
C015 N00D C00J 117.61(18)
C00I N00F Ru01 115.67(14)
C00N N00F Ru01 126.75(14)
C00N N00F C00I 117.58(18)
C00L C00G Ru01 114.99(14)
C00M C00G Ru01 128.36(15)
C00M C00G C00L 116.65(18)
N00F C00I C00K 115.03(18)
N00F C00I C00P 121.48(19)
C00P C00I C00K 123.45(19)
N00D C00J C00Q 115.04(18)
N00D C00J C010 121.23(19)
C010 C00J C00Q 123.71(19)
N00C C00K C00I 114.04(18)
N00C C00K C00R 121.24(19)
C00R C00K C00I 124.72(19)
C00G C00L C00O 115.35(18)
C013 C00L C00G 121.86(19)
C013 C00L C00O 122.76(19)
C00G C00M H00M 119.1
C00U C00M C00G 121.8(2)
C00U C00M H00M 119.1
N00F C00N H00N 118.9
N00F C00N C00V 122.3(2)
C00V C00N H00N 118.9
N00A C00O C00L 113.87(18)
N00A C00O C00Z 120.5(2)
C00Z C00O C00L 125.7(2)
C00I C00P H00P 120.0
C011 C00P C00I 120.0(2)
C011 C00P H00P 120.0
N00B C00Q C00J 114.55(18)
N00B C00Q C00T 121.6(2)
C00T C00Q C00J 123.82(19)
C00K C00R H00R 120.1
C014 C00R C00K 119.8(2)
C014 C00R H00R 120.1
C00X C00S C01C 121.5(2)
C01E C00S C00X 118.8(2)
C01E C00S C01C 119.6(2)
C00Q C00T H00T 120.3
C01E C00T C00Q 119.4(2)
C01E C00T H00T 120.3
C00M C00U H00U 119.7
C01A C00U C00M 120.5(2)
C01A C00U H00U 119.7
C00N C00V H00V 120.0
C011 C00V C00N 119.9(2)
C011 C00V H00V 120.0
C015 C00W C016 117.3(2)
C015 C00W C019 119.0(2)
C019 C00W C016 123.7(2)
N00B C00X C00S 122.6(2)
N00B C00X H00X 118.7
C00S C00X H00X 118.7
N00C C00Y H00Y 118.6
N00C C00Y C017 122.8(2)
C017 C00Y H00Y 118.6
C00O C00Z H00Z 120.0
C01D C00Z C00O 120.0(2)
C01D C00Z H00Z 120.0
C00J C010 H010 119.8
C019 C010 C00J 120.3(2)
C019 C010 H010 119.8
C00P C011 C00V 118.8(2)
C00P C011 H011 120.6
C00V C011 H011 120.6
N00A C012 H012 118.6
N00A C012 C01B 122.7(2)
C01B C012 H012 118.6
C00L C013 H013 120.0
C01A C013 C00L 120.0(2)
C01A C013 H013 120.0
C00R C014 H014 120.6
C00R C014 C017 118.8(2)
C017 C014 H014 120.6
N00D C015 C00W 123.2(2)
N00D C015 H015 118.4
C00W C015 H015 118.4
O009 C016 C00W 111.4(2)
O00H C016 O009 124.6(2)
O00H C016 C00W 123.9(2)
C00Y C017 C014 119.3(2)
C00Y C017 H017 120.3
C014 C017 H017 120.3
C01C O018 C3AA 101.4(4)
C01C O018 C8 117.8(4)
O6 O018 C01C 69.5(5)
O6 O018 C3AA 62.4(5)
O6 O018 C8 101.8(6)
C8 O018 C3AA 39.4(4)
C00W C019 H019 120.7
C010 C019 C00W 118.6(2)
C010 C019 H019 120.7
C00U C01A H01A 120.4
C013 C01A C00U 119.2(2)
C013 C01A H01A 120.4
C012 C01B H01B 120.5
C01D C01B C012 119.1(2)
C01D C01B H01B 120.5
O00E C01C C00S 123.8(2)
O00E C01C O018 122.9(3)
O00E C01C O6 123.5(3)
O018 C01C C00S 111.2(2)
O6 C01C C00S 109.1(3)
O6 C01C O018 34.3(2)
C00Z C01D H01D 120.5
C01B C01D C00Z 119.1(2)
C01B C01D H01D 120.5
C00S C01E H01E 120.4
C00T C01E C00S 119.3(2)
C00T C01E H01E 120.4
H01C C01F H01F 109.5
H01C C01F H01G 109.5
H01F C01F H01G 109.5
C01G C01F H01C 109.5
C01G C01F H01F 109.5
C01G C01F H01G 109.5
O009 C01G C01F 111.0(2)
O009 C01G H01H 109.4
O009 C01G H01I 109.4
C01F C01G H01H 109.4
C01F C01G H01I 109.4
H01H C01G H01I 108.0
O018 O6 C01C 76.1(5)
O018 O6 C3AA 87.7(7)
O018 O6 C8 52.4(5)
C01C O6 C3AA 114.2(4)
C01C O6 C8 100.6(5)
C3AA O6 C8 35.3(4)
O018 C3AA H3AA 121.0
O018 C3AA H3AB 122.9
O6 C3AA O018 29.9(4)
O6 C3AA H3AA 109.3
O6 C3AA H3AB 109.3
O6 C3AA C5 111.5(11)
H3AA C3AA H3AB 108.0
C8 C3AA O018 62.6(9)
C8 C3AA O6 92.5(12)
C8 C3AA H3AA 116.0
C8 C3AA H3AB 120.2
C8 C3AA C5 19.1(6)
C4AA C3AA O018 167.0(9)
C4AA C3AA O6 163.1(11)
C4AA C3AA H3AA 64.2
C4AA C3AA H3AB 61.3
C4AA C3AA C8 104.4(10)
C4AA C3AA C5 85.4(9)
C5 C3AA O018 81.6(8)
C5 C3AA H3AA 109.3
C5 C3AA H3AB 109.3
O018 C8 O6 25.8(2)
O018 C8 H8A 109.7
O018 C8 H8B 109.7
O6 C8 H8A 120.5
O6 C8 H8B 121.2
C3AA C8 O018 78.0(11)
C3AA C8 O6 52.2(9)
C3AA C8 H8A 122.0
C3AA C8 H8B 123.2
C3AA C8 C4AA 31.8(5)
H8A C8 H8B 108.2
C4AA C8 O018 109.8(8)
C4AA C8 O6 84.0(7)
C4AA C8 H8A 109.7
C4AA C8 H8B 109.7
C5 C8 O018 154.5(18)
C5 C8 O6 174.7(18)
C5 C8 C3AA 127(2)
C5 C8 H8A 64.7
C5 C8 H8B 54.2
C5 C8 C4AA 95.1(17)
C3AA C4AA C8 43.8(7)
C3AA C4AA H4AA 86.0
C3AA C4AA H4AB 84.2
C3AA C4AA H4AC 153.2
C3AA C4AA C5 65.6(8)
C8 C4AA H4AA 109.5
C8 C4AA H4AB 109.5
C8 C4AA H4AC 109.5
C8 C4AA C5 21.8(3)
H4AA C4AA H4AB 109.5
H4AA C4AA H4AC 109.5
H4AB C4AA H4AC 109.5
C5 C4AA H4AA 120.0
C5 C4AA H4AB 118.0
C5 C4AA H4AC 87.7
C3AA C5 C4AA 29.0(3)
C3AA C5 H5A 109.5
C3AA C5 H5B 109.5
C3AA C5 H5C 109.5
C8 C5 C3AA 34.1(14)
C8 C5 C4AA 63.0(15)
C8 C5 H5A 86.8
C8 C5 H5B 143.0
C8 C5 H5C 94.9
C4AA C5 H5A 122.9
C4AA C5 H5B 80.5
C4AA C5 H5C 119.7
H5A C5 H5B 109.5
H5A C5 H5C 109.5
H5B C5 H5C 109.5
C1 O0AA H0AA 109.5
C3 O2 H2 109.5
O2 C3 H3A 109.5
O2 C3 H3B 109.5
O2 C3 H3C 109.5
H3A C3 H3B 109.5
H3A C3 H3C 109.5
H3B C3 H3C 109.5
O0AA C1 H1A 109.5
O0AA C1 H1B 109.5
O0AA C1 H1C 109.5
H1A C1 H1B 109.5
H1A C1 H1C 109.5
H1B C1 H1C 109.5

loop_
_geom_bond_atom_site_label_1
_geom_bond_atom_site_label_2
_geom_bond_distance
Ru01 N00A 2.0605(17)
Ru01 N00B 2.1049(17)
Ru01 N00C 2.0603(17)
Ru01 N00D 2.0787(17)
Ru01 N00F 2.0410(18)
Ru01 C00G 2.0328(19)
P002 F003 1.6010(14)
P002 F004 1.5992(14)
P002 F005 1.5983(15)
P002 F006 1.5925(15)
P002 F007 1.6007(15)
P002 F008 1.5942(15)
O009 C016 1.344(3)
O009 C01G 1.471(3)
N00A C00O 1.366(3)
N00A C012 1.346(3)
N00B C00Q 1.360(3)
N00B C00X 1.340(3)
N00C C00K 1.368(3)
N00C C00Y 1.345(3)
N00D C00J 1.367(3)
N00D C015 1.346(3)
O00E C01C 1.198(3)
N00F C00I 1.377(3)
N00F C00N 1.362(3)
C00G C00L 1.393(3)
C00G C00M 1.391(3)
O00H C016 1.197(3)
C00I C00K 1.465(3)
C00I C00P 1.389(3)
C00J C00Q 1.465(3)
C00J C010 1.389(3)
C00K C00R 1.386(3)
C00L C00O 1.466(3)
C00L C013 1.393(3)
C00M H00M 0.9500
C00M C00U 1.383(3)
C00N H00N 0.9500
C00N C00V 1.382(3)
C00O C00Z 1.389(3)
C00P H00P 0.9500
C00P C011 1.379(3)
C00Q C00T 1.390(3)
C00R H00R 0.9500
C00R C014 1.375(3)
C00S C00X 1.386(3)
C00S C01C 1.492(3)
C00S C01E 1.384(3)
C00T H00T 0.9500
C00T C01E 1.371(3)
C00U H00U 0.9500
C00U C01A 1.378(3)
C00V H00V 0.9500
C00V C011 1.381(3)
C00W C015 1.383(3)
C00W C016 1.495(3)
C00W C019 1.383(3)
C00X H00X 0.9500
C00Y H00Y 0.9500
C00Y C017 1.374(3)
C00Z H00Z 0.9500
C00Z C01D 1.383(3)
C010 H010 0.9500
C010 C019 1.373(3)
C011 H011 0.9500
C012 H012 0.9500
C012 C01B 1.377(3)
C013 H013 0.9500
C013 C01A 1.378(3)
C014 H014 0.9500
C014 C017 1.380(3)
C015 H015 0.9500
C017 H017 0.9500
O018 C01C 1.395(4)
O018 O6 0.811(4)
O018 C3AA 1.626(13)
O018 C8 1.476(9)
C019 H019 0.9500
C01A H01A 0.9500
C01B H01B 0.9500
C01B C01D 1.374(3)
C01C O6 1.346(5)
C01D H01D 0.9500
C01E H01E 0.9500
C01F H01C 0.9800
C01F H01F 0.9800
C01F H01G 0.9800
C01F C01G 1.487(3)
C01G H01H 0.9900
C01G H01I 0.9900
O6 C3AA 1.443(10)
O6 C8 1.824(12)
C3AA H3AA 0.9900
C3AA H3AB 0.9900
C3AA C8 1.055(9)
C3AA C4AA 0.802(6)
C3AA C5 1.507(12)
C8 H8A 0.9900
C8 H8B 0.9900
C8 C4AA 1.476(9)
C8 C5 0.616(7)
C4AA H4AA 0.9800
C4AA H4AB 0.9800
C4AA H4AC 0.9800
C4AA C5 1.649(12)
C5 H5A 0.9800
C5 H5B 0.9800
C5 H5C 0.9800
O0AA H0AA 0.8400
O0AA C1 1.43(2)
O2 H2 0.8400
O2 C3 1.44(2)
C3 H3A 0.9800
C3 H3B 0.9800
C3 H3C 0.9800
C1 H1A 0.9800
C1 H1B 0.9800
C1 H1C 0.9800

loop_
_geom_torsion_atom_site_label_1
_geom_torsion_atom_site_label_2
_geom_torsion_atom_site_label_3
_geom_torsion_atom_site_label_4
_geom_torsion
Ru01 N00A C00O C00L 7.7(2)
Ru01 N00A C00O C00Z -171.41(16)
Ru01 N00A C012 C01B 171.94(16)
Ru01 N00B C00Q C00J -6.9(2)
Ru01 N00B C00Q C00T 174.26(16)
Ru01 N00B C00X C00S -175.01(16)
Ru01 N00C C00K C00I 7.0(2)
Ru01 N00C C00K C00R -173.52(16)
Ru01 N00C C00Y C017 172.63(16)
Ru01 N00D C00J C00Q 1.8(2)
Ru01 N00D C00J C010 -179.63(16)
Ru01 N00D C015 C00W -179.37(15)
Ru01 N00F C00I C00K -3.5(2)
Ru01 N00F C00I C00P 178.48(15)
Ru01 N00F C00N C00V -177.86(15)
Ru01 C00G C00L C00O -1.4(2)
Ru01 C00G C00L C013 -179.56(16)
Ru01 C00G C00M C00U 179.14(16)
N00A C00O C00Z C01D -1.7(3)
N00A C012 C01B C01D -0.6(3)
N00B C00Q C00T C01E 1.8(3)
N00C C00K C00R C014 0.1(3)
N00C C00Y C017 C014 0.5(3)
N00D C00J C00Q N00B 3.3(3)
N00D C00J C00Q C00T -177.80(19)
N00D C00J C010 C019 -0.8(3)
O00E C01C O6 O018 100.7(5)
O00E C01C O6 C3AA 19.7(11)
O00E C01C O6 C8 54.0(7)
N00F C00I C00K N00C -2.3(3)
N00F C00I C00K C00R 178.27(19)
N00F C00I C00P C011 -0.6(3)
N00F C00N C00V C011 -0.5(3)
C00G C00L C00O N00A -4.2(3)
C00G C00L C00O C00Z 174.9(2)
C00G C00L C013 C01A 0.4(3)
C00G C00M C00U C01A 0.5(3)
C00I N00F C00N C00V 1.7(3)
C00I C00K C00R C014 179.5(2)
C00I C00P C011 C00V 1.8(3)
C00J N00D C015 C00W -0.5(3)
C00J C00Q C00T C01E -177.0(2)
C00J C010 C019 C00W -0.6(3)
C00K N00C C00Y C017 -1.5(3)
C00K C00I C00P C011 -178.4(2)
C00K C00R C014 C017 -1.2(3)
C00L C00G C00M C00U -1.0(3)
C00L C00O C00Z C01D 179.4(2)
C00L C013 C01A C00U -0.9(3)
C00M C00G C00L C00O 178.76(18)
C00M C00G C00L C013 0.6(3)
C00M C00U C01A C013 0.5(3)
C00N N00F C00I C00K 176.86(17)
C00N N00F C00I C00P -1.1(3)
C00N C00V C011 C00P -1.2(3)
C00O N00A C012 C01B -2.2(3)
C00O C00L C013 C01A -177.7(2)
C00O C00Z C01D C01B -1.1(3)
C00P C00I C00K N00C 175.64(19)
C00P C00I C00K C00R -3.8(3)
C00Q N00B C00X C00S 1.0(3)
C00Q C00J C010 C019 177.6(2)
C00Q C00T C01E C00S -0.3(3)
C00R C014 C017 C00Y 0.9(3)
C00S C01C O6 O018 -99.9(4)
C00S C01C O6 C3AA 179.1(6)
C00S C01C O6 C8 -146.6(3)
C00X N00B C00Q C00J 176.74(18)
C00X N00B C00Q C00T -2.1(3)
C00X C00S C01C O00E 179.9(3)
C00X C00S C01C O018 -16.1(5)
C00X C00S C01C O6 20.5(5)
C00X C00S C01E C00T -0.7(3)
C00Y N00C C00K C00I -178.21(18)
C00Y N00C C00K C00R 1.2(3)
C010 C00J C00Q N00B -175.2(2)
C010 C00J C00Q C00T 3.7(3)
C012 N00A C00O C00L -177.60(18)
C012 N00A C00O C00Z 3.3(3)
C012 C01B C01D C00Z 2.2(3)
C013 C00L C00O N00A 174.02(19)
C013 C00L C00O C00Z -6.9(3)
C015 N00D C00J C00Q -177.16(18)
C015 N00D C00J C010 1.4(3)
C015 C00W C016 O009 179.20(18)
C015 C00W C016 O00H -1.7(3)
C015 C00W C019 C010 1.5(3)
C016 O009 C01G C01F 87.3(3)
C016 C00W C015 N00D 178.30(19)
C016 C00W C019 C010 -177.7(2)
O018 C01C O6 C3AA -81.0(8)
O018 C01C O6 C8 -46.7(5)
O018 O6 C3AA C8 -0.2(7)
O018 O6 C3AA C4AA 176(3)
O018 O6 C3AA C5 2.1(8)
O018 O6 C8 C3AA 179.7(8)
O018 O6 C8 C4AA 179.2(6)
O018 C3AA C8 O6 -0.1(4)
O018 C3AA C8 C4AA 178.9(9)
O018 C3AA C8 C5 173(2)
O018 C3AA C4AA C8 -4(3)
O018 C3AA C4AA C5 -3(4)
O018 C3AA C5 C8 -6(2)
O018 C3AA C5 C4AA 179.4(8)
O018 C8 C4AA C3AA 1.2(9)
O018 C8 C4AA C5 -174.4(19)
O018 C8 C5 C3AA 165(5)
O018 C8 C5 C4AA 168(4)
C019 C00W C015 N00D -0.9(3)
C019 C00W C016 O009 -1.6(3)
C019 C00W C016 O00H 177.5(2)
C01C C00S C00X N00B 178.8(2)
C01C C00S C01E C00T -179.2(2)
C01C O018 O6 C3AA 115.6(4)
C01C O018 O6 C8 115.5(4)
C01C O018 C3AA O6 -59.5(5)
C01C O018 C3AA C8 120.3(6)
C01C O018 C3AA C4AA 125(4)
C01C O018 C3AA C5 122.5(6)
C01C O018 C8 O6 -72.9(6)
C01C O018 C8 C3AA -73.1(7)
C01C O018 C8 C4AA -73.8(7)
C01C O018 C8 C5 119(4)
C01C O6 C3AA O018 73.7(7)
C01C O6 C3AA C8 73.5(8)
C01C O6 C3AA C4AA -110(3)
C01C O6 C3AA C5 75.7(9)
C01C O6 C8 O018 63.1(6)
C01C O6 C8 C3AA -117.2(7)
C01C O6 C8 C4AA -117.7(5)
C01E C00S C00X N00B 0.4(3)
C01E C00S C01C O00E -1.8(4)
C01E C00S C01C O018 162.3(4)
C01E C00S C01C O6 -161.1(5)
C01G O009 C016 O00H -3.5(3)
C01G O009 C016 C00W 175.59(18)
O6 O018 C01C O00E -102.6(5)
O6 O018 C01C C00S 93.1(4)
O6 O018 C3AA C8 179.8(7)
O6 O018 C3AA C4AA -175(4)
O6 O018 C3AA C5 -178.0(7)
O6 O018 C8 C3AA -0.2(7)
O6 O018 C8 C4AA -0.8(7)
O6 O018 C8 C5 -168(4)
O6 C3AA C8 O018 0.1(4)
O6 C3AA C8 C4AA 179.0(10)
O6 C3AA C8 C5 173(2)
O6 C3AA C4AA C8 -177(4)
O6 C3AA C4AA C5 -175(3)
O6 C3AA C5 C8 -7(2)
O6 C3AA C5 C4AA 178.4(10)
O6 C8 C4AA C3AA 0.8(8)
O6 C8 C4AA C5 -174.8(17)
C3AA O018 C01C O00E -48.0(6)
C3AA O018 C01C C00S 147.7(3)
C3AA O018 C01C O6 54.6(5)
C3AA O018 O6 C01C -115.6(4)
C3AA O018 O6 C8 -0.2(5)
C3AA O018 C8 O6 0.2(7)
C3AA O018 C8 C4AA -0.6(5)
C3AA O018 C8 C5 -168(4)
C3AA O6 C8 O018 -179.7(8)
C3AA O6 C8 C4AA -0.5(5)
C3AA C8 C4AA C5 -176(2)
C3AA C8 C5 C4AA 2.9(13)
C3AA C4AA C5 C8 -3.4(15)
C8 O018 C01C O00E -9.8(8)
C8 O018 C01C C00S -174.0(5)
C8 O018 C01C O6 92.9(7)
C8 O018 O6 C01C -115.5(4)
C8 O018 O6 C3AA 0.2(5)
C8 O018 C3AA O6 -179.8(7)
C8 O018 C3AA C4AA 5(4)
C8 O018 C3AA C5 2.2(8)
C8 O6 C3AA O018 0.2(7)
C8 O6 C3AA C4AA 177(3)
C8 O6 C3AA C5 2.3(8)
C8 C3AA C4AA C5 1.8(8)
C8 C3AA C5 C4AA -175(2)
C8 C4AA C5 C3AA 3.4(15)
C4AA C3AA C8 O018 -178.9(9)
C4AA C3AA C8 O6 -179.0(10)
C4AA C3AA C8 C5 -6(2)
C4AA C3AA C5 C8 175(2)
C4AA C8 C5 C3AA -2.9(13)
C5 C3AA C8 O018 -173(2)
C5 C3AA C8 O6 -173(2)
C5 C3AA C8 C4AA 6(2)
C5 C3AA C4AA C8 -1.8(8)
C5 C8 C4AA C3AA 176(2)
